data_1510006
loop_
_publ_author_name
'Jansen, M.'
'Pitzschke, D.'
'Curda, J.'
'Cakmak, G.'

_publ_section_title
;
 Ag4 I2 Se O4 and Ag3 I Te O4 - two new silver solid electrolytes
;
_journal_name_full 'Zeitschrift fuer Anorganische und Allgemeine Chemie'
_journal_page_first 1071
_journal_page_last 1076
_journal_volume 634
_journal_year 2008
_chemical_formula_sum 'Ag3 I O4 Te'
_chemical_name_systematic 'Ag3 I (Te O4)'
_space_group_IT_number 14
_symmetry_space_group_name_Hall '-P 2ybc'
_symmetry_space_group_name_H-M 'P 1 21/c 1'
_cell_angle_alpha 90
_cell_angle_beta 97.795
_cell_angle_gamma 90
_cell_formula_units_Z 12
_cell_length_a 19.6597
_cell_length_b 7.124
_cell_length_c 13.3598
_cell_volume 1853.826
_citation_journal_id_ASTM ZAACAB
_cod_data_source_file silver3-x_37.cif
_cod_data_source_block Ag3I1O4Te1
_cod_original_cell_volume 1853.827
_cod_original_formula_sum 'Ag3 I1 O4 Te1'
_cod_database_code 1510006

loop_
_symmetry_equiv_pos_as_xyz
x,y,z
-x,y+1/2,-z+1/2
-x,-y,-z
x,-y-1/2,z-1/2

loop_
_atom_site_label
_atom_site_type_symbol
_atom_site_fract_x
_atom_site_fract_y
_atom_site_fract_z
_atom_site_occupancy
_atom_site_U_iso_or_equiv
I3 I-1 0.43987 0.75922 0.75036 1 0.0
Ag7 Ag+1 0.93463 0.4458 0.46242 1 0.0
Ag4 Ag+1 0.30357 0.8332 0.77668 1 0.0
O5 O-2 0.2348 0.6591 0.1163 1 0.0
O3 O-2 0.3072 0.9901 0.089 1 0.0
Ag6 Ag+1 0.4176 0.1319 0.2409 1 0.0
Te2 Te+6 0.15849 0.49026 0.05494 1 0.0
Ag1 Ag+1 0.3706 0.0099 0.60188 1 0.0
I1 I-1 0.43908 0.24568 0.47389 1 0.0
Ag5 Ag+1 0.14326 0.7985 0.25736 1 0.0
O1 O-2 0.2369 0.9669 0.8822 1 0.0
O7 O-2 0.0938 0.635 0.1103 1 0.0
O12 O-2 0.2317 0.0152 0.2634 1 0.0
O4 O-2 0.1716 0.6594 0.9418 1 0.0
Ag9 Ag+1 0.30034 0.1723 0.39351 1 0.0
O6 O-2 0.1791 0.9903 0.0595 1 0.0
O2 O-2 0.3209 0.6881 0.9688 1 0.0
Ag8 Ag+1 0.417 0.6371 0.4698 1 0.0
Ag2 Ag+1 0.1409 0.33 0.34888 1 0.0
I2 I-1 0.01503 0.59932 0.32783 1 0.0
O9 O-2 0.169 0.3242 0.1728 1 0.0
Ag3 Ag+1 0.00937 0.9762 0.38805 1 0.0
Te1 Te+6 0.2462 0.82683 0.00061 1 0.0
O8 O-2 0.096 0.3464 0.9706 1 0.0
O11 O-2 0.3179 0.2945 0.2123 1 0.0
O10 O-2 0.2355 0.3236 0.0298 1 0.0
Te3 Te+6 0.24359 0.15515 0.14981 1 0.0
